data_7704986
loop_
_publ_author_name
'Samie, Ali'
'Salimi, Alireza'
'Garrison, Jered C.'

_publ_section_title
;
 Coordination chemistry of mercury(ii) halide complexes: a combined
 experimental, theoretical and (ICSD &amp; CSD) database study on the
 relationship between inorganic and organic units.
;
_journal_issue 34
_journal_name_full 'Dalton transactions (Cambridge, England : 2003)'
_journal_page_first 11859
_journal_page_last 11877
_journal_paper_doi 10.1039/d0dt01541e
_journal_volume 49
_journal_year 2020
_chemical_formula_moiety 'C32 H22 Cl2 Hg N2 O4'
_chemical_formula_sum 'C32 H22 Cl2 Hg N2 O4'
_chemical_formula_weight 770.00
_space_group_crystal_system monoclinic
_space_group_IT_number 15
_space_group_name_Hall '-C 2yc'
_space_group_name_H-M_alt 'C 1 2/c 1'
_atom_sites_solution_hydrogens geom
_audit_creation_method SHELXL-2018/3
_audit_update_record
;
2020-07-13 deposited with the CCDC.	2020-07-31 downloaded from the CCDC.
;
_cell_angle_alpha 90
_cell_angle_beta 104.1520(10)
_cell_angle_gamma 90
_cell_formula_units_Z 4
_cell_length_a 34.7593(4)
_cell_length_b 5.83170(10)
_cell_length_c 13.85880(10)
_cell_measurement_reflns_used 17770
_cell_measurement_temperature 100(2)
_cell_measurement_theta_max 75.7990
_cell_measurement_theta_min 5.2280
_cell_volume 2724.00(6)
_computing_cell_refinement
;
CrysAlisPro, Agilent Technologies,
Version 1.171.37.35 (release 13-08-2014 CrysAlis171 .NET)
(compiled Aug 13 2014,18:06:01)
;
_computing_data_collection
;
CrysAlisPro, Agilent Technologies,
Version 1.171.37.35 (release 13-08-2014 CrysAlis171 .NET)
(compiled Aug 13 2014,18:06:01)
;
_computing_data_reduction
;
CrysAlisPro, Agilent Technologies,
Version 1.171.37.35 (release 13-08-2014 CrysAlis171 .NET)
(compiled Aug 13 2014,18:06:01)
;
_computing_molecular_graphics 'ORTEP-3 for windows (Farrugia, 2012)'
_computing_publication_material 'WinGx (Farrugia, 2012)'
_computing_structure_refinement 'SHELXL-2018/3 (Sheldrick, 2018)'
_computing_structure_solution 'SHELXS-97 (Sheldrick, 2005)'
_diffrn_ambient_temperature 100(2)
_diffrn_detector 'CCD plate'
_diffrn_detector_area_resol_mean 8.2603
_diffrn_detector_type Onyx
_diffrn_measured_fraction_theta_full 1.000
_diffrn_measured_fraction_theta_max 0.997
_diffrn_measurement_device 'four-circle diffractometer'
_diffrn_measurement_device_type 'Xcalibur, Onyx, Ultra'
_diffrn_radiation_monochromator mirror
_diffrn_radiation_probe x-ray
_diffrn_radiation_type 'Cu K\a'
_diffrn_radiation_wavelength 1.54184
_diffrn_reflns_av_R_equivalents 0.0414
_diffrn_reflns_av_unetI/netI 0.0204
_diffrn_reflns_Laue_measured_fraction_full 1.000
_diffrn_reflns_Laue_measured_fraction_max 0.997
_diffrn_reflns_limit_h_max 41
_diffrn_reflns_limit_h_min -39
_diffrn_reflns_limit_k_max 7
_diffrn_reflns_limit_k_min -7
_diffrn_reflns_limit_l_max 17
_diffrn_reflns_limit_l_min -17
_diffrn_reflns_number 20853
_diffrn_reflns_point_group_measured_fraction_full 1.000
_diffrn_reflns_point_group_measured_fraction_max 0.997
_diffrn_reflns_theta_full 67.684
_diffrn_reflns_theta_max 73.968
_diffrn_reflns_theta_min 5.249
_diffrn_source 'sealed X-ray tube'
_diffrn_source_type 'Enhance Ultra (Cu) X-ray Source'
_exptl_absorpt_coefficient_mu 12.296
_exptl_absorpt_correction_T_max 0.2794
_exptl_absorpt_correction_T_min 0.1872
_exptl_absorpt_correction_type sphere
_exptl_absorpt_process_details
;
Interpolation using  Int.Tab. Vol. C (1992) p. 523,Tab. 6.3.3.3
for values of muR in the range 0-2.5, and Int.Tab. Vol.II (1959)
p.302; Table 5.3.6 B for muR in the range 2.6-10.0.
The interpolation procedure of C.W.Dwiggins Jr (Acta Cryst.(1975)
A31,146-148) is used with some modification.
;
_exptl_crystal_colour 'clear colourless'
_exptl_crystal_density_diffrn 1.878
_exptl_crystal_description block
_exptl_crystal_F_000 1496
_exptl_crystal_size_max 0.1000
_exptl_crystal_size_mid 0.1000
_exptl_crystal_size_min 0.0500
_exptl_crystal_size_rad 0.1000
_refine_diff_density_max 0.479
_refine_diff_density_min -0.886
_refine_diff_density_rms 0.117
_refine_ls_extinction_method none
_refine_ls_goodness_of_fit_ref 1.097
_refine_ls_hydrogen_treatment constr
_refine_ls_matrix_type full
_refine_ls_number_parameters 186
_refine_ls_number_reflns 2764
_refine_ls_number_restraints 0
_refine_ls_restrained_S_all 1.097
_refine_ls_R_factor_all 0.0230
_refine_ls_R_factor_gt 0.0225
_refine_ls_shift/su_max 0.001
_refine_ls_shift/su_mean 0.000
_refine_ls_structure_factor_coef Fsqd
_refine_ls_weighting_details 'w=1/[\s^2^(Fo^2^)+(0.0383P)^2^+3.0250P] where P=(Fo^2^+2Fc^2^)/3'
_refine_ls_weighting_scheme calc
_refine_ls_wR_factor_gt 0.0562
_refine_ls_wR_factor_ref 0.0565
_reflns_Friedel_coverage 0.000
_reflns_number_gt 2721
_reflns_number_total 2764
_reflns_threshold_expression 'I > 2\s(I)'
_cod_data_source_file d0dt01541e2.cif
_cod_data_source_block shelx4
_cod_depositor_comments 'Adding full bibliography for 7704983--7704993.cif.'
_cod_original_sg_symbol_H-M 'C 2/c'
_cod_database_code 7704986
_shelx_shelxl_version_number 2018/3
_shelx_space_group_comment
;
The symmetry employed for this shelxl refinement is uniquely defined
by the following loop, which should always be used as a source of
symmetry information in preference to the above space-group names.
They are only intended as comments.
;
_exptl_absorpt_correction_t_ave 0.2363

loop_
_space_group_symop_operation_xyz
'x, y, z'
'-x, y, -z+1/2'
'x+1/2, y+1/2, z'
'-x+1/2, y+1/2, -z+1/2'
'-x, -y, -z'
'x, -y, z-1/2'
'-x+1/2, -y+1/2, -z'
'x+1/2, -y+1/2, z-1/2'

loop_
_atom_site_label
_atom_site_type_symbol
_atom_site_fract_x
_atom_site_fract_y
_atom_site_fract_z
_atom_site_U_iso_or_equiv
_atom_site_adp_type
_atom_site_occupancy
_atom_site_site_symmetry_order
_atom_site_calc_flag
_atom_site_refinement_flags_posn
_atom_site_refinement_flags_adp
_atom_site_refinement_flags_occupancy
_atom_site_disorder_assembly
_atom_site_disorder_group
Hg1 Hg 0.500000 0.52860(2) 0.250000 0.02136(7) Uani 1 2 d S T P . .
Cl1 Cl 0.46416(2) 0.60848(12) 0.08653(4) 0.02689(14) Uani 1 1 d . . . . .
O2B O 0.62461(7) -0.0005(3) 0.46049(16) 0.0237(4) Uani 1 1 d . . . . .
O1 O 0.63982(6) -0.3226(3) 0.38559(14) 0.0276(4) Uani 1 1 d . . . . .
C12 C 0.59322(8) -0.0540(5) 0.2928(2) 0.0213(5) Uani 1 1 d . . . . .
C7 C 0.72780(10) -0.0358(4) 0.9092(2) 0.0250(6) Uani 1 1 d . . . . .
H7 H 0.739916 -0.063527 0.977381 0.030 Uiso 1 1 calc R U . . .
C10 C 0.69171(8) 0.0539(4) 0.7084(2) 0.0193(5) Uani 1 1 d . . . . .
C9 C 0.71919(7) 0.2115(4) 0.76549(19) 0.0210(5) Uani 1 1 d . . . . .
H9 H 0.725245 0.349257 0.735728 0.025 Uiso 1 1 calc R U . . .
C15 C 0.55764(8) -0.0918(5) 0.1225(2) 0.0258(5) Uani 1 1 d . . . . .
H15 H 0.552427 -0.169571 0.060401 0.031 Uiso 1 1 calc R U . . .
C13 C 0.57210(8) 0.1474(5) 0.29713(19) 0.0232(5) Uani 1 1 d . . . . .
H13 H 0.577449 0.231619 0.357617 0.028 Uiso 1 1 calc R U . . .
N1 N 0.54448(7) 0.2265(4) 0.21893(15) 0.0235(4) Uani 1 1 d . . . . .
C2 C 0.64646(8) -0.0641(5) 0.5556(2) 0.0212(5) Uani 1 1 d . . . . .
C4 C 0.65616(8) -0.3125(5) 0.6969(2) 0.0230(5) Uani 1 1 d . . . . .
H4 H 0.650681 -0.451280 0.726810 0.028 Uiso 1 1 calc R U . . .
C6 C 0.70155(8) -0.1916(4) 0.85615(19) 0.0225(5) Uani 1 1 d . . . . .
H6 H 0.695626 -0.327043 0.887757 0.027 Uiso 1 1 calc R U . . .
C5 C 0.68310(7) -0.1525(4) 0.75429(19) 0.0197(5) Uani 1 1 d . . . . .
C3 C 0.63797(8) -0.2707(5) 0.59938(19) 0.0236(5) Uani 1 1 d . . . . .
H3 H 0.619931 -0.378685 0.561716 0.028 Uiso 1 1 calc R U . . .
C11 C 0.62200(8) -0.1452(5) 0.38248(19) 0.0222(5) Uani 1 1 d . . . . .
C8 C 0.73704(8) 0.1664(5) 0.8631(2) 0.0232(5) Uani 1 1 d . . . . .
H8 H 0.755784 0.271801 0.900191 0.028 Uiso 1 1 calc R U . . .
C16 C 0.58555(8) -0.1750(5) 0.20377(19) 0.0236(5) Uani 1 1 d . . . . .
H16 H 0.599337 -0.313439 0.198805 0.028 Uiso 1 1 calc R U . . .
C14 C 0.53738(8) 0.1081(5) 0.13362(19) 0.0245(5) Uani 1 1 d . . . . .
H14 H 0.517668 0.163079 0.078349 0.029 Uiso 1 1 calc R U . . .
C1 C 0.67233(8) 0.0956(5) 0.60717(19) 0.0206(5) Uani 1 1 d . . . . .
H1 H 0.677288 0.233156 0.575554 0.025 Uiso 1 1 calc R U . . .

loop_
_atom_site_aniso_label
_atom_site_aniso_U_11
_atom_site_aniso_U_22
_atom_site_aniso_U_33
_atom_site_aniso_U_23
_atom_site_aniso_U_13
_atom_site_aniso_U_12
Hg1 0.02007(10) 0.02317(10) 0.01950(10) 0.000 0.00227(6) 0.000
Cl1 0.0250(3) 0.0328(3) 0.0214(3) 0.0058(2) 0.0028(2) 0.0026(3)
O2B 0.0241(11) 0.0237(8) 0.0198(10) 0.0000(7) -0.0015(8) 0.0042(7)
O1 0.0276(10) 0.0278(9) 0.0259(9) 0.0000(8) 0.0039(8) 0.0077(8)
C12 0.0166(13) 0.0233(12) 0.0237(13) 0.0009(10) 0.0045(10) -0.0009(10)
C7 0.0301(16) 0.0244(14) 0.0191(13) -0.0004(9) 0.0031(11) 0.0020(10)
C10 0.0207(13) 0.0190(12) 0.0194(12) -0.0014(9) 0.0074(10) 0.0017(9)
C9 0.0209(12) 0.0191(11) 0.0239(12) -0.0004(9) 0.0074(9) 0.0004(9)
C15 0.0236(13) 0.0328(13) 0.0206(12) -0.0047(11) 0.0049(10) -0.0014(12)
C13 0.0231(13) 0.0256(12) 0.0198(11) -0.0009(10) 0.0030(10) 0.0014(10)
N1 0.0231(11) 0.0260(11) 0.0206(10) 0.0016(9) 0.0036(8) 0.0019(9)
C2 0.0209(13) 0.0231(12) 0.0183(12) 0.0002(10) 0.0020(10) 0.0041(10)
C4 0.0225(12) 0.0205(12) 0.0256(12) 0.0029(10) 0.0050(10) 0.0010(10)
C6 0.0241(13) 0.0213(12) 0.0223(12) 0.0017(10) 0.0061(10) 0.0019(10)
C5 0.0190(12) 0.0192(11) 0.0224(12) 0.0003(9) 0.0077(9) 0.0011(9)
C3 0.0206(12) 0.0231(12) 0.0254(12) -0.0024(10) 0.0023(10) -0.0004(10)
C11 0.0206(12) 0.0253(12) 0.0204(11) 0.0000(9) 0.0043(9) 0.0002(10)
C8 0.0230(12) 0.0207(11) 0.0252(12) -0.0054(10) 0.0044(10) -0.0015(10)
C16 0.0213(12) 0.0260(12) 0.0240(12) -0.0020(10) 0.0066(10) 0.0022(10)
C14 0.0224(13) 0.0305(14) 0.0191(11) 0.0025(11) 0.0021(10) 0.0007(11)
C1 0.0218(12) 0.0194(11) 0.0208(12) 0.0018(10) 0.0057(10) 0.0034(10)

loop_
_atom_type_symbol
_atom_type_description
_atom_type_scat_dispersion_real
_atom_type_scat_dispersion_imag
_atom_type_scat_source
C C 0.0181 0.0091 'International Tables Vol C Tables 4.2.6.8 and 6.1.1.4'
H H 0.0000 0.0000 'International Tables Vol C Tables 4.2.6.8 and 6.1.1.4'
Cl Cl 0.3639 0.7018 'International Tables Vol C Tables 4.2.6.8 and 6.1.1.4'
Hg Hg -4.2923 7.6849 'International Tables Vol C Tables 4.2.6.8 and 6.1.1.4'
O O 0.0492 0.0322 'International Tables Vol C Tables 4.2.6.8 and 6.1.1.4'
N N 0.0311 0.0180 'International Tables Vol C Tables 4.2.6.8 and 6.1.1.4'

loop_
_geom_angle_atom_site_label_1
_geom_angle_atom_site_label_2
_geom_angle_atom_site_label_3
_geom_angle
_geom_angle_site_symmetry_1
_geom_angle_site_symmetry_3
_geom_angle_publ_flag
Cl1 Hg1 Cl1 157.13(4) . 2_655 ?
Cl1 Hg1 N1 95.93(5) . 2_655 ?
Cl1 Hg1 N1 100.47(5) 2_655 2_655 ?
Cl1 Hg1 N1 100.47(5) . . ?
Cl1 Hg1 N1 95.93(5) 2_655 . ?
N1 Hg1 N1 88.07(11) 2_655 . ?
C11 O2B C2 120.0(2) . . ?
C16 C12 C13 118.5(3) . . ?
C16 C12 C11 120.2(2) . . ?
C13 C12 C11 121.2(2) . . ?
C6 C7 C8 120.4(3) . . ?
C6 C7 H7 119.8 . . ?
C8 C7 H7 119.8 . . ?
C9 C10 C1 122.1(2) . . ?
C9 C10 C5 119.0(2) . . ?
C1 C10 C5 118.9(2) . . ?
C8 C9 C10 120.5(2) . . ?
C8 C9 H9 119.8 . . ?
C10 C9 H9 119.8 . . ?
C16 C15 C14 118.5(2) . . ?
C16 C15 H15 120.7 . . ?
C14 C15 H15 120.7 . . ?
N1 C13 C12 122.4(2) . . ?
N1 C13 H13 118.8 . . ?
C12 C13 H13 118.8 . . ?
C14 N1 C13 118.5(2) . . ?
C14 N1 Hg1 122.55(18) . . ?
C13 N1 Hg1 117.57(17) . . ?
C1 C2 O2B 116.6(2) . . ?
C1 C2 C3 122.4(2) . . ?
O2B C2 C3 120.5(2) . . ?
C3 C4 C5 121.3(2) . . ?
C3 C4 H4 119.4 . . ?
C5 C4 H4 119.4 . . ?
C7 C6 C5 120.5(3) . . ?
C7 C6 H6 119.7 . . ?
C5 C6 H6 119.7 . . ?
C6 C5 C4 121.9(2) . . ?
C6 C5 C10 119.1(2) . . ?
C4 C5 C10 119.1(2) . . ?
C4 C3 C2 118.8(2) . . ?
C4 C3 H3 120.6 . . ?
C2 C3 H3 120.6 . . ?
O1 C11 O2B 125.0(2) . . ?
O1 C11 C12 124.9(2) . . ?
O2B C11 C12 110.1(2) . . ?
C9 C8 C7 120.5(2) . . ?
C9 C8 H8 119.7 . . ?
C7 C8 H8 119.7 . . ?
C15 C16 C12 119.3(3) . . ?
C15 C16 H16 120.3 . . ?
C12 C16 H16 120.3 . . ?
N1 C14 C15 122.8(2) . . ?
N1 C14 H14 118.6 . . ?
C15 C14 H14 118.6 . . ?
C2 C1 C10 119.5(2) . . ?
C2 C1 H1 120.3 . . ?
C10 C1 H1 120.3 . . ?

loop_
_geom_bond_atom_site_label_1
_geom_bond_atom_site_label_2
_geom_bond_distance
_geom_bond_site_symmetry_2
_geom_bond_publ_flag
Hg1 Cl1 2.3497(6) . ?
Hg1 Cl1 2.3498(6) 2_655 ?
Hg1 N1 2.450(2) 2_655 ?
Hg1 N1 2.450(2) . ?
O2B C11 1.357(3) . ?
O2B C2 1.400(3) . ?
O1 C11 1.201(3) . ?
C12 C16 1.389(4) . ?
C12 C13 1.394(4) . ?
C12 C11 1.490(4) . ?
C7 C6 1.368(4) . ?
C7 C8 1.415(4) . ?
C7 H7 0.9500 . ?
C10 C9 1.418(4) . ?
C10 C1 1.421(4) . ?
C10 C5 1.427(4) . ?
C9 C8 1.369(4) . ?
C9 H9 0.9500 . ?
C15 C16 1.382(4) . ?
C15 C14 1.390(4) . ?
C15 H15 0.9500 . ?
C13 N1 1.342(3) . ?
C13 H13 0.9500 . ?
N1 C14 1.339(4) . ?
C2 C1 1.368(4) . ?
C2 C3 1.412(4) . ?
C4 C3 1.366(4) . ?
C4 C5 1.420(4) . ?
C4 H4 0.9500 . ?
C6 C5 1.419(4) . ?
C6 H6 0.9500 . ?
C3 H3 0.9500 . ?
C8 H8 0.9500 . ?
C16 H16 0.9500 . ?
C14 H14 0.9500 . ?
C1 H1 0.9500 . ?

loop_
_geom_torsion_atom_site_label_1
_geom_torsion_atom_site_label_2
_geom_torsion_atom_site_label_3
_geom_torsion_atom_site_label_4
_geom_torsion
_geom_torsion_site_symmetry_1
_geom_torsion_site_symmetry_2
_geom_torsion_site_symmetry_3
_geom_torsion_site_symmetry_4
_geom_torsion_publ_flag
C1 C10 C9 C8 179.5(3) . . . . ?
C5 C10 C9 C8 -0.2(4) . . . . ?
C16 C12 C13 N1 0.7(4) . . . . ?
C11 C12 C13 N1 -176.3(2) . . . . ?
C12 C13 N1 C14 -0.7(4) . . . . ?
C12 C13 N1 Hg1 166.1(2) . . . . ?
C11 O2B C2 C1 132.5(3) . . . . ?
C11 O2B C2 C3 -55.5(4) . . . . ?
C8 C7 C6 C5 -0.2(4) . . . . ?
C7 C6 C5 C4 179.1(3) . . . . ?
C7 C6 C5 C10 -1.2(4) . . . . ?
C3 C4 C5 C6 178.7(3) . . . . ?
C3 C4 C5 C10 -1.0(4) . . . . ?
C9 C10 C5 C6 1.5(4) . . . . ?
C1 C10 C5 C6 -178.2(2) . . . . ?
C9 C10 C5 C4 -178.9(2) . . . . ?
C1 C10 C5 C4 1.4(4) . . . . ?
C5 C4 C3 C2 0.2(4) . . . . ?
C1 C2 C3 C4 0.2(4) . . . . ?
O2B C2 C3 C4 -171.4(3) . . . . ?
C2 O2B C11 O1 -6.3(4) . . . . ?
C2 O2B C11 C12 172.7(2) . . . . ?
C16 C12 C11 O1 -0.7(4) . . . . ?
C13 C12 C11 O1 176.3(3) . . . . ?
C16 C12 C11 O2B -179.6(2) . . . . ?
C13 C12 C11 O2B -2.6(4) . . . . ?
C10 C9 C8 C7 -1.2(4) . . . . ?
C6 C7 C8 C9 1.5(4) . . . . ?
C14 C15 C16 C12 -1.7(4) . . . . ?
C13 C12 C16 C15 0.5(4) . . . . ?
C11 C12 C16 C15 177.6(3) . . . . ?
C13 N1 C14 C15 -0.6(4) . . . . ?
Hg1 N1 C14 C15 -166.7(2) . . . . ?
C16 C15 C14 N1 1.8(5) . . . . ?
O2B C2 C1 C10 172.1(2) . . . . ?
C3 C2 C1 C10 0.3(4) . . . . ?
C9 C10 C1 C2 179.2(2) . . . . ?
C5 C10 C1 C2 -1.1(4) . . . . ?
